data_4001374
loop_
_publ_author_name
'Okazawa, Atsushi'
'Nogami, Takashi'
'Ishida, Takayuki'

_publ_section_title
;
 tert-Butyl 2-Pyridyl Nitroxide Available as a Paramagnetic Chelate Ligand
 for Strongly Exchange-Coupled Metal&#x2212;Radical Compounds
;
_journal_issue 11
_journal_name_full 'Chemistry of Materials'
_journal_page_first 2733
_journal_paper_doi 10.1021/cm070698g
_journal_volume 19
_journal_year 2007
_chemical_formula_moiety 'C18 H30 Cl2 N4 Ni O12 '
_chemical_formula_sum 'C18 H30 Cl2 N4 Ni O12'
_chemical_formula_weight 624.06
_space_group_IT_number 54
_symmetry_cell_setting orthorhombic
_symmetry_Int_Tables_number 54
_symmetry_space_group_name_Hall '-P 2a 2ac'
_symmetry_space_group_name_H-M 'P c c a'
_cell_angle_alpha 90.0000
_cell_angle_beta 90.0000
_cell_angle_gamma 90.0000
_cell_formula_units_Z 4
_cell_length_a 21.697(8)
_cell_length_b 8.534(3)
_cell_length_c 14.165(6)
_cell_measurement_reflns_used 15693
_cell_measurement_temperature 100.
_cell_measurement_theta_max 27.5
_cell_measurement_theta_min 1.7
_cell_volume 2622.8(17)
_computing_cell_refinement PROCESS-AUTO
_computing_data_collection PROCESS-AUTO
_computing_data_reduction CrystalStructure
_computing_publication_material 'CrystalStructure 3.7.0'
_computing_structure_refinement CRYSTALS
_computing_structure_solution SIR92
_diffrn_detector_area_resol_mean 10.00
_diffrn_measured_fraction_theta_full 0.992
_diffrn_measured_fraction_theta_max 0.992
_diffrn_measurement_device_type 'Rigaku RAXIS-RAPID'
_diffrn_measurement_method \w
_diffrn_radiation_type 'Mo K\a'
_diffrn_radiation_wavelength 0.71069
_diffrn_reflns_av_R_equivalents 0.060
_diffrn_reflns_limit_h_max 28
_diffrn_reflns_limit_h_min -28
_diffrn_reflns_limit_k_max 11
_diffrn_reflns_limit_k_min -11
_diffrn_reflns_limit_l_max 12
_diffrn_reflns_limit_l_min -18
_diffrn_reflns_number 13991
_diffrn_reflns_theta_full 27.48
_diffrn_reflns_theta_max 27.48
_exptl_absorpt_coefficient_mu 1.009
_exptl_absorpt_correction_T_max 0.604
_exptl_absorpt_correction_T_min 0.469
_exptl_absorpt_correction_type numerical
_exptl_absorpt_process_details
;
    Higashi, T. (1999). Program for Absorption Correction.
    Rigaku Corporation, Tokyo, Japan.
;
_exptl_crystal_colour black
_exptl_crystal_density_diffrn 1.580
_exptl_crystal_density_method 'not measured'
_exptl_crystal_description block
_exptl_crystal_F_000 1296.00
_exptl_crystal_size_max 0.70
_exptl_crystal_size_mid 0.60
_exptl_crystal_size_min 0.50
_refine_diff_density_max 1.76
_refine_diff_density_min -1.76
_refine_ls_extinction_method none
_refine_ls_goodness_of_fit_ref 1.016
_refine_ls_hydrogen_treatment refall
_refine_ls_number_parameters 229
_refine_ls_number_reflns 2992
_refine_ls_R_factor_gt 0.0540
_refine_ls_shift/su_max 0.0000
_refine_ls_structure_factor_coef F
_refine_ls_weighting_details 'w = 1/[0.0010Fo^2^ + 1.0000\s(Fo^2^)]'
_refine_ls_weighting_scheme calc
_refine_ls_wR_factor_ref 0.0667
_reflns_number_gt 1798
_reflns_number_total 2992
_reflns_threshold_expression F^2^>2.0\s(F^2^)
_cod_data_source_file cm070698gsi20070314_120917.cif
_cod_data_source_block '_[Ni(2pyNO)2(H2O)2](ClO4)2'
_cod_original_formula_sum 'C18 H30 Cl2 N4 Ni O12 '
_cod_database_code 4001374

loop_
_symmetry_equiv_pos_site_id
_symmetry_equiv_pos_as_xyz
1 +X,+Y,+Z
2 1/2-X,+Y,1/2+Z
3 +X,-Y,1/2+Z
4 1/2-X,-Y,+Z
5 -X,-Y,-Z
6 1/2+X,-Y,1/2-Z
7 -X,+Y,1/2-Z
8 1/2+X,+Y,-Z

loop_
_atom_site_label
_atom_site_type_symbol
_atom_site_fract_x
_atom_site_fract_y
_atom_site_fract_z
_atom_site_U_iso_or_equiv
_atom_site_adp_type
_atom_site_occupancy
_atom_site_symmetry_multiplicity
_atom_site_calc_flag
_atom_site_refinement_flags
Ni(1) Ni 0.0000 0.22553(8) 0.2500 0.01646(16) Uani 1.00 2 d S
Cl(1) Cl 0.12749(4) -0.25866(12) 0.32793(6) 0.0270(2) Uani 1.00 1 d .
O(1) O 0.03551(10) 0.2183(3) 0.38083(18) 0.0211(6) Uani 1.00 1 d .
O(2) O 0.0000 0.4692(5) 0.2500 0.0418(14) Uani 1.00 2 d S
O(3) O 0.0000 -0.0149(4) 0.2500 0.0242(10) Uani 1.00 2 d S
O(4) O 0.11725(14) -0.3857(3) 0.2638(2) 0.0393(9) Uani 1.00 1 d .
O(5) O 0.17621(12) -0.2933(3) 0.3913(2) 0.0286(7) Uani 1.00 1 d .
O(6) O 0.1440(2) -0.1237(3) 0.2734(2) 0.0798(14) Uani 1.00 1 d .
O(7) O 0.07326(16) -0.2196(6) 0.3773(3) 0.0918(16) Uani 1.00 1 d .
N(2) N 0.09519(12) 0.2234(3) 0.3858(2) 0.0172(7) Uani 1.00 1 d .
N(1) N 0.09124(13) 0.2352(3) 0.2231(2) 0.0161(7) Uani 1.00 1 d .
C(1) C 0.12711(17) 0.2431(3) 0.3014(2) 0.0168(8) Uani 1.00 1 d .
C(2) C 0.19020(18) 0.2695(4) 0.2942(2) 0.0236(10) Uani 1.00 1 d .
C(3) C 0.21605(19) 0.2864(4) 0.2062(2) 0.0259(10) Uani 1.00 1 d .
C(4) C 0.17950(18) 0.2740(5) 0.1270(2) 0.0248(10) Uani 1.00 1 d .
C(5) C 0.11709(18) 0.2505(4) 0.1386(2) 0.0202(9) Uani 1.00 1 d .
C(6) C 0.12180(17) 0.2160(4) 0.4845(2) 0.0197(9) Uani 1.00 1 d .
C(7) C 0.0706(2) 0.1644(6) 0.5496(3) 0.0339(13) Uani 1.00 1 d .
C(8) C 0.1730(2) 0.0950(5) 0.4897(3) 0.0262(11) Uani 1.00 1 d .
C(9) C 0.1439(2) 0.3792(5) 0.5113(3) 0.0312(12) Uani 1.00 1 d .
H(1) H 0.2104(16) 0.284(4) 0.341(2) 0.011(9) Uiso 1.00 1 c .
H(2) H 0.261(2) 0.319(5) 0.200(3) 0.044(13) Uiso 1.00 1 c .
H(3) H 0.1943(15) 0.280(4) 0.070(2) 0.014(9) Uiso 1.00 1 c .
H(4) H 0.0923(19) 0.237(4) 0.082(3) 0.041(13) Uiso 1.00 1 c .
H(5) H 0.089(2) 0.174(5) 0.619(3) 0.042(12) Uiso 1.00 1 c .
H(6) H 0.0522(19) 0.065(5) 0.528(3) 0.040(13) Uiso 1.00 1 c .
H(7) H 0.039(2) 0.245(4) 0.549(3) 0.039(13) Uiso 1.00 1 c .
H(8) H 0.1859(18) 0.076(4) 0.555(3) 0.034(12) Uiso 1.00 1 c .
H(9) H 0.2078(19) 0.118(4) 0.456(3) 0.028(12) Uiso 1.00 1 c .
H(10) H 0.163(2) -0.006(6) 0.469(3) 0.051(14) Uiso 1.00 1 c .
H(11) H 0.178(2) 0.415(5) 0.477(3) 0.050(16) Uiso 1.00 1 c .
H(12) H 0.1590(17) 0.378(4) 0.574(3) 0.021(10) Uiso 1.00 1 c .
H(13) H 0.1080(18) 0.442(4) 0.506(3) 0.025(11) Uiso 1.00 1 c .
H(14) H -0.0227(18) -0.063(4) 0.225(3) 0.026(13) Uiso 1.00 1 c .
H(15) H 0.029(2) 0.511(6) 0.256(4) 0.05(2) Uiso 1.00 1 c .

loop_
_atom_site_aniso_label
_atom_site_aniso_U_11
_atom_site_aniso_U_22
_atom_site_aniso_U_33
_atom_site_aniso_U_12
_atom_site_aniso_U_13
_atom_site_aniso_U_23
Ni(1) 0.0133(3) 0.0215(3) 0.0146(3) 0.0000 -0.0028(2) 0.0000
Cl(1) 0.0215(4) 0.0366(5) 0.0229(5) 0.0073(4) -0.0057(3) -0.0083(4)
O(1) 0.0104(11) 0.0336(15) 0.0191(14) -0.0009(11) -0.0037(10) -0.0013(11)
O(2) 0.021(2) 0.022(2) 0.082(4) 0.0000 -0.013(3) 0.0000
O(3) 0.018(2) 0.023(2) 0.031(2) 0.0000 -0.008(2) 0.0000
O(4) 0.0482(19) 0.0274(14) 0.042(2) -0.0021(14) -0.0135(16) -0.0130(14)
O(5) 0.0253(14) 0.0369(17) 0.0238(16) 0.0018(13) -0.0061(12) 0.0050(12)
O(6) 0.158(4) 0.0230(16) 0.059(2) -0.002(2) -0.066(2) 0.0075(16)
O(7) 0.0233(17) 0.180(5) 0.072(3) 0.014(2) 0.0012(19) -0.062(3)
N(2) 0.0140(14) 0.0238(16) 0.0137(15) 0.0008(13) -0.0030(12) 0.0004(13)
N(1) 0.0197(15) 0.0153(14) 0.0134(14) 0.0015(12) -0.0014(11) 0.0011(11)
C(1) 0.0200(17) 0.0173(17) 0.0131(18) 0.0031(15) -0.0022(14) 0.0014(14)
C(2) 0.0207(19) 0.031(2) 0.0186(19) -0.0019(18) -0.0076(16) 0.0032(18)
C(3) 0.0197(19) 0.037(2) 0.021(2) -0.0017(19) 0.0006(17) 0.0034(18)
C(4) 0.024(2) 0.036(2) 0.0142(19) -0.0033(19) 0.0023(16) 0.0022(18)
C(5) 0.0249(19) 0.022(2) 0.0135(17) 0.0006(17) -0.0035(15) -0.0024(15)
C(6) 0.0186(17) 0.0275(18) 0.0131(18) -0.0006(18) -0.0048(14) -0.0011(16)
C(7) 0.025(2) 0.060(3) 0.016(2) -0.004(2) -0.0028(18) 0.003(2)
C(8) 0.030(2) 0.026(2) 0.023(2) 0.0059(19) -0.007(2) 0.0029(19)
C(9) 0.045(3) 0.025(2) 0.024(2) -0.001(2) -0.016(2) -0.0025(18)

loop_
_atom_type_symbol
_atom_type_description
_atom_type_scat_dispersion_real
_atom_type_scat_dispersion_imag
_atom_type_scat_source
C C 0.003 0.002
;
International Tables for Crystallography
(1992, Vol. C, Tables 4.2.6.8 and 6.1.1.4)
;
H H 0.000 0.000
;
International Tables for Crystallography
(1992, Vol. C, Table 6.1.1.4)
;
O O 0.011 0.006
;
International Tables for Crystallography
(1992, Vol. C, Tables 4.2.6.8 and 6.1.1.4)
;
N N 0.006 0.003
;
International Tables for Crystallography
(1992, Vol. C, Tables 4.2.6.8 and 6.1.1.4)
;
Cl Cl 0.148 0.159
;
International Tables for Crystallography
(1992, Vol. C, Tables 4.2.6.8 and 6.1.1.4)
;
Ni Ni 0.339 1.112
;
International Tables for Crystallography
(1992, Vol. C, Tables 4.2.6.8 and 6.1.1.4)
;

loop_
_geom_angle_atom_site_label_1
_geom_angle_atom_site_label_2
_geom_angle_atom_site_label_3
_geom_angle
_geom_angle_site_symmetry_1
_geom_angle_site_symmetry_3
O(1) Ni(1) O(1) 176.46(11) . 555_7
O(1) Ni(1) O(2) 91.77(7) . .
O(1) Ni(1) O(3) 88.23(7) . .
O(1) Ni(1) N(1) 78.39(10) . .
O(1) Ni(1) N(1) 101.75(10) . 555_7
O(1) Ni(1) O(2) 91.77(7) 555_7 .
O(1) Ni(1) O(3) 88.23(7) 555_7 .
O(1) Ni(1) N(1) 101.75(10) 555_7 .
O(1) Ni(1) N(1) 78.39(10) 555_7 555_7
O(2) Ni(1) O(3) 180.0000 . .
O(2) Ni(1) N(1) 87.65(8) . .
O(2) Ni(1) N(1) 87.65(8) . 555_7
O(3) Ni(1) N(1) 92.35(8) . .
O(3) Ni(1) N(1) 92.35(8) . 555_7
N(1) Ni(1) N(1) 175.30(11) . 555_7
O(4) Cl(1) O(5) 111.06(18) . .
O(4) Cl(1) O(6) 107.8(2) . .
O(4) Cl(1) O(7) 111.4(2) . .
O(5) Cl(1) O(6) 108.8(2) . .
O(5) Cl(1) O(7) 111.0(2) . .
O(6) Cl(1) O(7) 106.7(2) . .
Ni(1) O(1) N(2) 115.6(2) . .
O(1) N(2) C(1) 117.0(2) . .
O(1) N(2) C(6) 115.4(2) . .
C(1) N(2) C(6) 127.5(2) . .
Ni(1) N(1) C(1) 114.3(2) . .
Ni(1) N(1) C(5) 126.0(2) . .
C(1) N(1) C(5) 119.3(3) . .
N(2) C(1) N(1) 114.3(3) . .
N(2) C(1) C(2) 124.9(3) . .
N(1) C(1) C(2) 120.8(3) . .
C(1) C(2) C(3) 119.0(3) . .
C(2) C(3) C(4) 119.7(3) . .
C(3) C(4) C(5) 118.6(3) . .
N(1) C(5) C(4) 122.4(3) . .
N(2) C(6) C(7) 107.2(3) . .
N(2) C(6) C(8) 110.6(3) . .
N(2) C(6) C(9) 108.1(3) . .
C(7) C(6) C(8) 108.1(3) . .
C(7) C(6) C(9) 110.3(3) . .
C(8) C(6) C(9) 112.4(3) . .
Ni(1) O(2) H(15) 119(4) . .
Ni(1) O(2) H(15) 119(4) . 555_7
H(15) O(2) H(15) 121(6) . 555_7
Ni(1) O(3) H(14) 124(3) . .
Ni(1) O(3) H(14) 124(3) . 555_7
H(14) O(3) H(14) 112(4) . 555_7
C(1) C(2) H(1) 120(2) . .
C(3) C(2) H(1) 121(2) . .
C(2) C(3) H(2) 120(2) . .
C(4) C(3) H(2) 120(2) . .
C(3) C(4) H(3) 122(2) . .
C(5) C(4) H(3) 119(2) . .
N(1) C(5) H(4) 120(2) . .
C(4) C(5) H(4) 118(2) . .
C(6) C(7) H(5) 106(2) . .
C(6) C(7) H(6) 111(2) . .
C(6) C(7) H(7) 108(2) . .
H(5) C(7) H(6) 120(3) . .
H(5) C(7) H(7) 102(3) . .
H(6) C(7) H(7) 108(3) . .
C(6) C(8) H(8) 111(2) . .
C(6) C(8) H(9) 116(2) . .
C(6) C(8) H(10) 117(3) . .
H(8) C(8) H(9) 107(3) . .
H(8) C(8) H(10) 102(4) . .
H(9) C(8) H(10) 103(3) . .
C(6) C(9) H(11) 115(3) . .
C(6) C(9) H(12) 110(2) . .
C(6) C(9) H(13) 104(2) . .
H(11) C(9) H(12) 102(4) . .
H(11) C(9) H(13) 115(3) . .
H(12) C(9) H(13) 112(3) . .

loop_
_geom_bond_atom_site_label_1
_geom_bond_atom_site_label_2
_geom_bond_distance
_geom_bond_site_symmetry_2
Ni(1) O(1) 2.008(2) .
Ni(1) O(1) 2.008(2) 555_7
Ni(1) O(2) 2.080(4) .
Ni(1) O(3) 2.052(4) .
Ni(1) N(1) 2.018(3) .
Ni(1) N(1) 2.018(3) 555_7
Cl(1) O(4) 1.432(3) .
Cl(1) O(5) 1.418(2) .
Cl(1) O(6) 1.433(3) .
Cl(1) O(7) 1.409(4) .
O(1) N(2) 1.298(3) .
N(2) C(1) 1.392(4) .
N(2) C(6) 1.514(4) .
N(1) C(1) 1.357(4) .
N(1) C(5) 1.329(4) .
C(1) C(2) 1.391(5) .
C(2) C(3) 1.375(5) .
C(3) C(4) 1.378(5) .
C(4) C(5) 1.379(5) .
C(6) C(7) 1.509(5) .
C(6) C(8) 1.518(5) .
C(6) C(9) 1.521(5) .
O(2) H(15) 0.72(5) .
O(2) H(15) 0.72(5) 555_7
O(3) H(14) 0.74(3) .
O(3) H(14) 0.74(4) 555_7
C(2) H(1) 0.81(3) .
C(3) H(2) 1.03(4) .
C(4) H(3) 0.87(4) .
C(5) H(4) 0.97(4) .
C(7) H(5) 1.06(5) .
C(7) H(6) 0.98(4) .
C(7) H(7) 0.97(4) .
C(8) H(8) 0.98(4) .
C(8) H(9) 0.91(4) .
C(8) H(10) 0.93(5) .
C(9) H(11) 0.93(5) .
C(9) H(12) 0.94(4) .
C(9) H(13) 0.95(4) .

loop_
_geom_contact_atom_site_label_1
_geom_contact_atom_site_label_2
_geom_contact_distance
_geom_contact_site_symmetry_2
O(2) O(4) 2.836(3) 565_1
O(2) O(4) 2.836(3) 565_7
O(2) O(7) 3.582(5) 565_1
O(2) O(7) 3.582(5) 565_7
O(3) O(6) 3.276(5) .
O(3) O(6) 3.276(5) 555_7
O(3) O(7) 2.972(5) .
O(3) O(7) 2.972(5) 555_7
O(3) C(7) 3.469(4) 554_3
O(3) C(7) 3.469(4) 556_5
O(4) O(2) 2.836(3) 545_1
O(4) N(1) 3.334(3) 545_1
O(4) C(1) 3.220(4) 545_1
O(4) C(2) 3.369(5) 545_1
O(4) C(5) 3.575(4) 545_1
O(5) C(2) 3.214(4) 555_4
O(5) C(3) 3.513(5) 555_4
O(5) C(4) 3.344(4) 555_3
O(5) C(8) 3.596(5) .
O(5) C(9) 3.345(5) 545_1
O(6) O(3) 3.276(5) .
O(6) N(2) 3.526(4) .
O(6) N(1) 3.346(4) .
O(6) C(1) 3.176(4) .
O(6) C(2) 3.514(5) .
O(6) C(3) 3.472(6) 555_4
O(6) C(7) 3.565(6) 554_3
O(7) O(2) 3.582(5) 545_1
O(7) O(3) 2.972(5) .
O(7) C(7) 3.322(5) 556_5
N(2) O(6) 3.526(4) .
N(1) O(4) 3.334(3) 565_1
N(1) O(6) 3.346(4) .
C(1) O(4) 3.220(4) 565_1
C(1) O(6) 3.176(4) .
C(2) O(4) 3.369(5) 565_1
C(2) O(5) 3.214(4) 555_4
C(2) O(6) 3.514(5) .
C(3) O(5) 3.513(5) 555_4
C(3) O(6) 3.472(6) 555_4
C(4) O(5) 3.344(4) 554_3
C(4) C(9) 3.470(6) 564_3
C(5) O(4) 3.575(4) 565_1
C(7) O(3) 3.469(4) 555_3
C(7) O(6) 3.565(6) 555_3
C(7) O(7) 3.322(5) 556_5
C(8) O(5) 3.596(5) .
C(9) O(5) 3.345(5) 565_1
C(9) C(4) 3.470(6) 565_3
Cl(1) H(1) 3.53(3) 555_4
Cl(1) H(2) 3.06(4) 555_4
Cl(1) H(5) 3.16(4) 554_3
Cl(1) H(10) 3.04(5) .
Cl(1) H(14) 2.92(3) 555_7
Cl(1) H(15) 3.08(5) 545_1
O(1) H(6) 3.34(4) 556_5
O(3) H(5) 3.00(4) 554_3
O(3) H(5) 3.00(4) 556_5
O(3) H(6) 3.37(4) 554_3
O(3) H(6) 3.37(4) 556_5
O(3) H(7) 3.56(4) 554_3
O(3) H(7) 3.56(4) 556_5
O(4) H(2) 2.84(4) 555_4
O(4) H(5) 2.80(4) 554_3
O(4) H(12) 2.84(4) 554_3
O(4) H(14) 3.43(3) 555_7
O(4) H(15) 2.12(5) 545_1
O(4) H(15) 3.30(5) 545_7
O(5) H(1) 2.56(3) 555_4
O(5) H(2) 3.04(4) 555_4
O(5) H(3) 2.57(4) 555_3
O(5) H(4) 3.29(4) 555_3
O(5) H(9) 3.07(4) 555_4
O(5) H(10) 2.71(5) .
O(5) H(11) 2.77(5) 545_1
O(5) H(11) 3.55(4) 555_4
O(5) H(13) 3.15(3) 545_1
O(6) H(1) 3.58(3) 555_4
O(6) H(2) 2.84(4) 555_4
O(6) H(5) 2.53(4) 554_3
O(6) H(8) 3.25(4) 554_3
O(6) H(9) 3.59(4) .
O(6) H(10) 2.98(5) .
O(6) H(12) 3.58(4) 554_3
O(6) H(14) 2.68(4) 555_7
O(7) H(4) 2.93(5) 555_3
O(7) H(5) 3.53(4) 556_5
O(7) H(6) 3.27(4) .
O(7) H(6) 3.31(4) 556_5
O(7) H(7) 2.65(4) 556_5
O(7) H(10) 2.97(5) .
O(7) H(13) 3.49(4) 545_1
O(7) H(14) 3.28(4) .
O(7) H(14) 2.25(4) 555_7
O(7) H(15) 3.03(6) 545_1
C(3) H(2) 3.40(4) 565_4
C(3) H(8) 3.51(4) 554_2
C(3) H(12) 3.39(4) 554_2
C(4) H(8) 3.52(4) 554_2
C(4) H(8) 3.16(4) 554_3
C(4) H(10) 3.22(5) 554_3
C(4) H(11) 3.40(5) 564_3
C(4) H(12) 3.09(3) 564_3
C(4) H(13) 3.35(3) 564_3
C(5) H(6) 3.42(4) 554_3
C(5) H(8) 3.38(4) 554_3
C(5) H(10) 3.34(5) 554_3
C(5) H(12) 3.42(3) 564_3
C(5) H(13) 3.24(3) 564_3
C(7) H(4) 3.48(4) 555_3
C(7) H(6) 3.49(4) 556_5
C(7) H(14) 3.31(4) 555_3
C(7) H(14) 3.47(4) 556_5
C(8) H(3) 3.48(3) 555_2
C(8) H(3) 3.43(3) 555_3
C(8) H(4) 3.57(4) 555_3
C(8) H(8) 3.52(4) 555_4
C(8) H(9) 3.20(4) 555_4
C(9) H(2) 3.41(4) 555_2
C(9) H(3) 3.22(3) 565_3
H(1) Cl(1) 3.53(3) 555_4
H(1) O(5) 2.56(3) 555_4
H(1) O(6) 3.58(3) 555_4
H(2) Cl(1) 3.06(4) 555_4
H(2) O(4) 2.84(4) 555_4
H(2) O(5) 3.04(4) 555_4
H(2) O(6) 2.84(4) 555_4
H(2) C(3) 3.40(4) 565_4
H(2) C(9) 3.41(4) 554_2
H(2) H(2) 3.13(6) 565_4
H(2) H(8) 3.13(6) 554_2
H(2) H(11) 3.51(7) 554_2
H(2) H(12) 2.54(6) 554_2
H(3) O(5) 2.57(4) 554_3
H(3) C(8) 3.48(3) 554_2
H(3) C(8) 3.43(3) 554_3
H(3) C(9) 3.22(3) 564_3
H(3) H(8) 3.13(5) 554_2
H(3) H(8) 3.05(5) 554_3
H(3) H(9) 3.00(5) 554_2
H(3) H(10) 2.83(6) 554_3
H(3) H(11) 3.28(6) 554_2
H(3) H(11) 2.94(6) 564_3
H(3) H(12) 3.29(5) 554_2
H(3) H(12) 3.02(5) 564_3
H(3) H(13) 3.16(5) 564_3
H(4) O(5) 3.29(4) 554_3
H(4) O(7) 2.93(5) 554_3
H(4) C(7) 3.48(4) 554_3
H(4) C(8) 3.57(4) 554_3
H(4) H(5) 3.55(6) 554_3
H(4) H(6) 2.82(6) 554_3
H(4) H(8) 3.38(5) 554_3
H(4) H(10) 2.97(6) 554_3
H(4) H(12) 3.59(5) 564_3
H(4) H(13) 2.97(5) 564_3
H(5) Cl(1) 3.16(4) 555_3
H(5) O(3) 3.00(4) 555_3
H(5) O(4) 2.80(4) 555_3
H(5) O(6) 2.53(4) 555_3
H(5) O(7) 3.53(4) 556_5
H(5) H(4) 3.55(6) 555_3
H(5) H(14) 2.99(6) 555_3
H(5) H(14) 2.80(6) 556_5
H(5) H(15) 3.56(7) 565_3
H(6) O(1) 3.34(4) 556_5
H(6) O(3) 3.37(4) 555_3
H(6) O(7) 3.27(4) .
H(6) O(7) 3.31(4) 556_5
H(6) C(5) 3.42(4) 555_3
H(6) C(7) 3.49(4) 556_5
H(6) H(4) 2.82(6) 555_3
H(6) H(6) 2.65(6) 556_5
H(6) H(7) 3.48(6) 556_5
H(6) H(14) 3.22(6) 555_3
H(6) H(14) 3.56(6) 556_5
H(7) O(3) 3.56(4) 555_3
H(7) O(7) 2.65(4) 556_5
H(7) H(6) 3.48(6) 556_5
H(7) H(14) 3.22(6) 555_3
H(7) H(14) 3.58(6) 556_5
H(8) O(6) 3.25(4) 555_3
H(8) C(3) 3.51(4) 555_2
H(8) C(4) 3.52(4) 555_2
H(8) C(4) 3.16(4) 555_3
H(8) C(5) 3.38(4) 555_3
H(8) C(8) 3.52(4) 555_4
H(8) H(2) 3.13(6) 555_2
H(8) H(3) 3.13(5) 555_2
H(8) H(3) 3.05(5) 555_3
H(8) H(4) 3.38(5) 555_3
H(8) H(8) 3.07(5) 555_4
H(8) H(9) 3.16(6) 555_4
H(8) H(10) 3.54(6) 555_4
H(9) O(5) 3.07(4) 555_4
H(9) O(6) 3.59(4) .
H(9) C(8) 3.20(4) 555_4
H(9) H(3) 3.00(5) 555_2
H(9) H(8) 3.16(5) 555_4
H(9) H(9) 2.73(5) 555_4
H(9) H(10) 2.96(6) 555_4
H(10) Cl(1) 3.04(5) .
H(10) O(5) 2.71(5) .
H(10) O(6) 2.98(5) .
H(10) O(7) 2.97(5) .
H(10) C(4) 3.22(5) 555_3
H(10) C(5) 3.34(5) 555_3
H(10) H(3) 2.83(6) 555_3
H(10) H(4) 2.97(6) 555_3
H(10) H(8) 3.54(6) 555_4
H(10) H(9) 2.96(6) 555_4
H(11) O(5) 2.77(5) 565_1
H(11) O(5) 3.55(4) 555_4
H(11) C(4) 3.40(5) 565_3
H(11) H(2) 3.51(7) 555_2
H(11) H(3) 3.28(6) 555_2
H(11) H(3) 2.94(6) 565_3
H(11) H(11) 3.46(6) 565_4
H(12) O(4) 2.84(4) 555_3
H(12) O(6) 3.58(4) 555_3
H(12) C(3) 3.39(3) 555_2
H(12) C(4) 3.09(3) 565_3
H(12) C(5) 3.42(3) 565_3
H(12) H(2) 2.54(6) 555_2
H(12) H(3) 3.29(5) 555_2
H(12) H(3) 3.02(5) 565_3
H(12) H(4) 3.59(5) 565_3
H(13) O(5) 3.15(3) 565_1
H(13) O(7) 3.49(4) 565_1
H(13) C(4) 3.35(3) 565_3
H(13) C(5) 3.24(3) 565_3
H(13) H(3) 3.16(5) 565_3
H(13) H(4) 2.97(5) 565_3
H(14) Cl(1) 2.92(4) 555_7
H(14) O(4) 3.43(3) 555_7
H(14) O(6) 2.68(4) 555_7
H(14) O(7) 3.28(4) .
H(14) O(7) 2.25(4) 555_7
H(14) C(7) 3.31(4) 554_3
H(14) C(7) 3.47(4) 556_5
H(14) H(5) 2.99(6) 554_3
H(14) H(5) 2.80(6) 556_5
H(14) H(6) 3.22(6) 554_3
H(14) H(6) 3.56(6) 556_5
H(14) H(7) 3.22(6) 554_3
H(14) H(7) 3.58(6) 556_5
H(15) Cl(1) 3.08(5) 565_1
H(15) O(4) 2.12(5) 565_1
H(15) O(4) 3.30(5) 565_7
H(15) O(7) 3.03(6) 565_1
H(15) H(5) 3.56(7) 564_3

loop_
_geom_torsion_atom_site_label_1
_geom_torsion_atom_site_label_2
_geom_torsion_atom_site_label_3
_geom_torsion_atom_site_label_4
_geom_torsion
_geom_torsion_site_symmetry_1
_geom_torsion_site_symmetry_3
_geom_torsion_site_symmetry_4
O(1) Ni(1) O(1) N(2) 93.0(14) . 555_7 555_7
O(1) Ni(1) O(1) N(2) 93.0(14) 555_7 . .
O(2) Ni(1) O(1) N(2) -87.0(2) . . .
O(3) Ni(1) O(1) N(2) 93.0(2) . . .
O(1) Ni(1) N(1) C(1) -4.3(2) . . .
O(1) Ni(1) N(1) C(5) -177.0(3) . . .
N(1) Ni(1) O(1) N(2) 0.2(2) . . .
O(1) Ni(1) N(1) C(1) 179.3(2) . 555_7 555_7
O(1) Ni(1) N(1) C(5) 6.6(3) . 555_7 555_7
N(1) Ni(1) O(1) N(2) -175.0(2) 555_7 . .
O(2) Ni(1) O(1) N(2) -87.0(2) . 555_7 555_7
O(3) Ni(1) O(1) N(2) 93.0(2) . 555_7 555_7
O(1) Ni(1) N(1) C(1) 179.3(2) 555_7 . .
O(1) Ni(1) N(1) C(5) 6.6(3) 555_7 . .
N(1) Ni(1) O(1) N(2) -175.0(2) . 555_7 555_7
O(1) Ni(1) N(1) C(1) -4.3(2) 555_7 555_7 555_7
O(1) Ni(1) N(1) C(5) -177.0(3) 555_7 555_7 555_7
N(1) Ni(1) O(1) N(2) 0.2(2) 555_7 555_7 555_7
O(2) Ni(1) N(1) C(1) 88.0(2) . . .
O(2) Ni(1) N(1) C(5) -84.8(2) . . .
O(2) Ni(1) N(1) C(1) 88.0(2) . 555_7 555_7
O(2) Ni(1) N(1) C(5) -84.8(2) . 555_7 555_7
O(3) Ni(1) N(1) C(1) -92.0(2) . . .
O(3) Ni(1) N(1) C(5) 95.2(2) . . .
O(3) Ni(1) N(1) C(1) -92.0(2) . 555_7 555_7
O(3) Ni(1) N(1) C(5) 95.2(2) . 555_7 555_7
N(1) Ni(1) N(1) C(1) 88.0(14) . 555_7 555_7
N(1) Ni(1) N(1) C(5) -84.8(14) . 555_7 555_7
N(1) Ni(1) N(1) C(1) 88.0(14) 555_7 . .
N(1) Ni(1) N(1) C(5) -84.8(14) 555_7 . .
Ni(1) O(1) N(2) C(1) 3.9(3) . . .
Ni(1) O(1) N(2) C(6) -179.3(2) . . .
O(1) N(2) C(1) N(1) -7.6(4) . . .
O(1) N(2) C(1) C(2) 172.1(3) . . .
O(1) N(2) C(6) C(7) 13.7(4) . . .
O(1) N(2) C(6) C(8) 131.4(3) . . .
O(1) N(2) C(6) C(9) -105.2(3) . . .
C(1) N(2) C(6) C(7) -169.9(3) . . .
C(1) N(2) C(6) C(8) -52.2(4) . . .
C(1) N(2) C(6) C(9) 71.2(4) . . .
C(6) N(2) C(1) N(1) 176.0(3) . . .
C(6) N(2) C(1) C(2) -4.3(5) . . .
Ni(1) N(1) C(1) N(2) 7.6(3) . . .
Ni(1) N(1) C(1) C(2) -172.1(2) . . .
Ni(1) N(1) C(5) C(4) 172.5(2) . . .
C(1) N(1) C(5) C(4) 0.1(4) . . .
C(5) N(1) C(1) N(2) -179.2(3) . . .
C(5) N(1) C(1) C(2) 1.1(4) . . .
N(2) C(1) C(2) C(3) 179.8(3) . . .
N(1) C(1) C(2) C(3) -0.5(5) . . .
C(1) C(2) C(3) C(4) -1.2(6) . . .
C(2) C(3) C(4) C(5) 2.3(6) . . .
C(3) C(4) C(5) N(1) -1.8(6) . . .
